data_4127553
loop_
_publ_author_name
'Handford, Rex C.'
'Smith, Patrick W.'
'Tilley, T. Don'

_publ_section_title
;
 Activations of all Bonds to Silicon (Si-H, Si-C) in a Silane with
 Extrusion of [CoSiCo] Silicide Cores.
;
_journal_issue 22
_journal_name_full 'Journal of the American Chemical Society'
_journal_page_first 8769
_journal_page_last 8772
_journal_paper_doi 10.1021/jacs.9b04265
_journal_volume 141
_journal_year 2019
_chemical_formula_moiety 'C34 H63 B Co N2 P3, C7 H8'
_chemical_formula_sum 'C41 H71 B Co N2 P3'
_chemical_formula_weight 754.64
_space_group_crystal_system monoclinic
_space_group_IT_number 14
_space_group_name_Hall '-P 2yn'
_space_group_name_H-M_alt 'P 1 21/n 1'
_symmetry_space_group_name_Hall '-P 2yn'
_symmetry_space_group_name_H-M 'P 1 21/n 1'
_atom_sites_solution_hydrogens geom
_audit_creation_date 2019-02-26
_audit_creation_method
;
Olex2 1.2
(compiled May 18 2018 14:05:52 for OlexSys, GUI svn.r5506)
;
_cell_angle_alpha 90
_cell_angle_beta 97.246(2)
_cell_angle_gamma 90
_cell_formula_units_Z 4
_cell_length_a 13.6934(6)
_cell_length_b 16.3703(7)
_cell_length_c 18.7873(8)
_cell_measurement_reflns_used 9673
_cell_measurement_temperature 98.15
_cell_measurement_theta_max 29.12
_cell_measurement_theta_min 2.55
_cell_volume 4177.8(3)
_computing_molecular_graphics 'Olex2 (Dolomanov et al., 2009)'
_computing_publication_material 'Olex2 (Dolomanov et al., 2009)'
_computing_structure_refinement 'ShelXL (Sheldrick, 2015)'
_computing_structure_solution 'SHELXT 2014/5 (Sheldrick, 2014)'
_diffrn_ambient_temperature 98.15
_diffrn_detector_area_resol_mean 10.42
_diffrn_measured_fraction_theta_full 0.999
_diffrn_measured_fraction_theta_max 0.997
_diffrn_measurement_device_type 'Bruker D8 with PHOTON 100 detector'
_diffrn_measurement_method '\f and \w shutterless scans'
_diffrn_radiation_monochromator 'silicon 111'
_diffrn_radiation_type synchrotron
_diffrn_radiation_wavelength 0.7288
_diffrn_reflns_av_R_equivalents 0.0675
_diffrn_reflns_av_unetI/netI 0.0452
_diffrn_reflns_Laue_measured_fraction_full 0.999
_diffrn_reflns_Laue_measured_fraction_max 0.997
_diffrn_reflns_limit_h_max 18
_diffrn_reflns_limit_h_min -18
_diffrn_reflns_limit_k_max 21
_diffrn_reflns_limit_k_min -21
_diffrn_reflns_limit_l_max 25
_diffrn_reflns_limit_l_min -25
_diffrn_reflns_number 67322
_diffrn_reflns_point_group_measured_fraction_full 0.999
_diffrn_reflns_point_group_measured_fraction_max 0.997
_diffrn_reflns_theta_full 29.070
_diffrn_reflns_theta_max 29.158
_diffrn_reflns_theta_min 1.698
_diffrn_source
;
Advanced Light Source, station 11.3.1
;
_diffrn_standards_number 0
_exptl_absorpt_coefficient_mu 0.590
_exptl_absorpt_correction_T_max 0.8749
_exptl_absorpt_correction_T_min 0.7900
_exptl_absorpt_correction_type multi-scan
_exptl_absorpt_process_details
;
SADABS-2016/2 (Bruker,2016) was used for absorption correction.
wR2(int) was 0.1354 before and 0.0686 after correction.
The Ratio of minimum to maximum transmission is 0.9030.
The \l/2 correction factor is Not present.
;
_exptl_crystal_colour 'clear dark green'
_exptl_crystal_colour_lustre clear
_exptl_crystal_colour_modifier dark
_exptl_crystal_colour_primary green
_exptl_crystal_density_diffrn 1.200
_exptl_crystal_description block
_exptl_crystal_F_000 1632
_exptl_crystal_size_max 0.2
_exptl_crystal_size_mid 0.2
_exptl_crystal_size_min 0.2
_refine_diff_density_max 0.377
_refine_diff_density_min -0.356
_refine_diff_density_rms 0.089
_refine_ls_extinction_method none
_refine_ls_goodness_of_fit_ref 1.088
_refine_ls_hydrogen_treatment constr
_refine_ls_matrix_type full
_refine_ls_number_parameters 500
_refine_ls_number_reflns 10430
_refine_ls_number_restraints 54
_refine_ls_restrained_S_all 1.088
_refine_ls_R_factor_all 0.0466
_refine_ls_R_factor_gt 0.0362
_refine_ls_shift/su_max 0.002
_refine_ls_shift/su_mean 0.000
_refine_ls_structure_factor_coef Fsqd
_refine_ls_weighting_details 'w=1/[\s^2^(Fo^2^)+(0.0341P)^2^+2.0888P] where P=(Fo^2^+2Fc^2^)/3'
_refine_ls_weighting_scheme calc
_refine_ls_wR_factor_gt 0.0847
_refine_ls_wR_factor_ref 0.0930
_reflns_Friedel_coverage 0.000
_reflns_number_gt 8779
_reflns_number_total 10430
_reflns_threshold_expression 'I > 2\s(I)'
_cod_data_source_file ja9b04265_si_002.cif
_cod_data_source_block rh_4_17_075_BP3CoDMAP
_cod_database_code 4127553
_shelx_shelxl_version_number 2018/3
_shelx_space_group_comment
;
The symmetry employed for this shelxl refinement is uniquely defined
by the following loop, which should always be used as a source of
symmetry information in preference to the above space-group names.
They are only intended as comments.
;
_olex2_refinement_description
;
1. Fixed Uiso
 At 1.2 times of:
  All C(H) groups, All C(H,H) groups
 At 1.5 times of:
  All C(H,H,H) groups
2. Uiso/Uaniso restraints and constraints
C40A \\sim C39A: within 2A with sigma of 0.04 and sigma for terminal atoms of
0.08
C35A \\sim C36A: within 2A with sigma of 0.04 and sigma for terminal atoms of
0.08
C41A \\sim C36 \\sim C37A: within 2A with sigma of 0.04 and sigma for terminal
atoms of 0.08
Uanis(C41A) \\sim Ueq: with sigma of 0.01 and sigma for terminal atoms of 0.02
Uanis(C35A) \\sim Ueq, Uanis(C40A) \\sim Ueq: with sigma of 0.01 and sigma for
terminal atoms of 0.02
Uanis(C37A) \\sim Ueq, Uanis(C36) \\sim Ueq: with sigma of 0.001 and sigma for
terminal atoms of 0.002
Uanis(C35A) \\sim Ueq: with sigma of 0.001 and sigma for terminal atoms of 0.002
Uanis(C39A) \\sim Ueq: with sigma of 0.001 and sigma for terminal atoms of 0.002
3. Others
 Fixed Sof: C39(0.8) H39(0.8) C40(0.8) H40(0.8) C36(0.8) H36(0.8) C35(0.8)
 C38(0.8) H38(0.8) C41(0.8) H41A(0.8) H41B(0.8) H41C(0.8) C37(0.8) H37(0.8)
 C41A(0.2) H41D(0.2) H41E(0.2) H41F(0.2) C35A(0.2) C40A(0.2) H40A(0.2)
 C39A(0.2) H39A(0.2) C38A(0.2) H38A(0.2) C37A(0.2) H37A(0.2) C36A(0.2) H36A(0.2)
4.a Ternary CH refined with riding coordinates:
 C25(H25), C22(H22), C13(H13), C10(H10), C16(H16), C19(H19)
4.b Secondary CH2 refined with riding coordinates:
 C3(H3A,H3B), C1(H1A,H1B), C2(H2A,H2B)
4.c Aromatic/amide H refined with riding coordinates:
 C32(H32), C28(H28), C29(H29), C31(H31), C5(H5), C9(H9), C6(H6), C8(H8),
 C7(H7), C39(H39), C40(H40), C36(H36), C38(H38), C37(H37), C40A(H40A),
 C39A(H39A), C38A(H38A), C37A(H37A), C36A(H36A)
4.d Fitted hexagon refined as free rotating group:
 C35A(C40A,C39A,C38A,C37A,C36A)
4.e Idealised Me refined as rotating group:
 C12(H12A,H12B,H12C), C26(H26A,H26B,H26C), C11(H11A,H11B,H11C), C27(H27A,H27B,
 H27C), C33(H33A,H33B,H33C), C15(H15A,H15B,H15C), C14(H14A,H14B,H14C), C23(H23A,
 H23B,H23C), C24(H24A,H24B,H24C), C20(H20A,H20B,H20C), C17(H17A,H17B,H17C),
 C18(H18A,H18B,H18C), C21(H21A,H21B,H21C), C34(H34A,H34B,H34C), C41(H41A,H41B,
 H41C), C41A(H41D,H41E,H41F)
;
_olex2_diffrn_ambient_temperature_device 'Oxford Cryosystems'
_olex2_exptl_crystal_mounting_method 'Crystal suspended in Paratone N oil and mounted on a Cryoloop'
_olex2_submission_special_instructions 'No special instructions were received'

loop_
_space_group_symop_operation_xyz
'x, y, z'
'-x+1/2, y+1/2, -z+1/2'
'-x, -y, -z'
'x-1/2, -y-1/2, z-1/2'

loop_
_atom_site_label
_atom_site_type_symbol
_atom_site_fract_x
_atom_site_fract_y
_atom_site_fract_z
_atom_site_U_iso_or_equiv
_atom_site_adp_type
_atom_site_occupancy
_atom_site_site_symmetry_order
_atom_site_calc_flag
_atom_site_refinement_flags_posn
_atom_site_refinement_flags_adp
_atom_site_refinement_flags_occupancy
_atom_site_disorder_assembly
_atom_site_disorder_group
Co1 Co 0.72114(2) 0.36876(2) 0.61094(2) 0.01398(6) Uani 1 1 d . . . . .
P3 P 0.87817(3) 0.34400(3) 0.65945(2) 0.01394(9) Uani 1 1 d . . . . .
P1 P 0.70347(3) 0.24234(2) 0.56204(2) 0.01415(9) Uani 1 1 d . . . . .
P2 P 0.76593(3) 0.42627(3) 0.51034(2) 0.01603(9) Uani 1 1 d . . . . .
N1 N 0.61707(10) 0.40205(9) 0.67508(7) 0.0175(3) Uani 1 1 d . . . . .
N2 N 0.40538(11) 0.47338(10) 0.80659(8) 0.0239(3) Uani 1 1 d . . . . .
C3 C 0.94352(11) 0.28206(10) 0.59902(8) 0.0148(3) Uani 1 1 d . . . . .
H3A H 1.012335 0.301681 0.602427 0.018 Uiso 1 1 calc R . . . .
H3B H 0.945468 0.224867 0.616270 0.018 Uiso 1 1 calc R . . . .
C32 C 0.53767(12) 0.35610(10) 0.68387(9) 0.0188(3) Uani 1 1 d . . . . .
H32 H 0.530477 0.305434 0.659107 0.023 Uiso 1 1 calc R . . . .
C25 C 0.95732(12) 0.43728(10) 0.67247(9) 0.0174(3) Uani 1 1 d . . . . .
H25 H 0.968735 0.454606 0.623145 0.021 Uiso 1 1 calc R . . . .
C4 C 0.97649(12) 0.23713(10) 0.46875(9) 0.0172(3) Uani 1 1 d . . . . .
C28 C 0.62256(12) 0.47345(10) 0.71156(9) 0.0193(3) Uani 1 1 d . . . . .
H28 H 0.677388 0.507800 0.707145 0.023 Uiso 1 1 calc R . . . .
C22 C 0.89444(13) 0.28788(11) 0.74708(9) 0.0208(3) Uani 1 1 d . . . . .
H22 H 0.847944 0.240701 0.739203 0.025 Uiso 1 1 calc R . . . .
C30 C 0.47314(12) 0.45111(10) 0.76390(9) 0.0178(3) Uani 1 1 d . . . . .
C29 C 0.55520(12) 0.50006(10) 0.75436(9) 0.0194(3) Uani 1 1 d . . . . .
H29 H 0.563760 0.551535 0.777653 0.023 Uiso 1 1 calc R . . . .
C13 C 0.58055(12) 0.20327(11) 0.51869(9) 0.0193(3) Uani 1 1 d . . . . .
H13 H 0.552892 0.169801 0.555928 0.023 Uiso 1 1 calc R . . . .
C1 C 0.79220(12) 0.22787(10) 0.49790(9) 0.0175(3) Uani 1 1 d . . . . .
H1A H 0.810246 0.169319 0.497750 0.021 Uiso 1 1 calc R . . . .
H1B H 0.759233 0.241402 0.449376 0.021 Uiso 1 1 calc R . . . .
C31 C 0.46671(12) 0.37695(10) 0.72575(9) 0.0191(3) Uani 1 1 d . . . . .
H31 H 0.412843 0.341180 0.729081 0.023 Uiso 1 1 calc R . . . .
C2 C 0.87656(12) 0.37769(10) 0.48410(9) 0.0180(3) Uani 1 1 d . . . . .
H2A H 0.871777 0.377788 0.431083 0.022 Uiso 1 1 calc R . . . .
H2B H 0.934460 0.411160 0.502622 0.022 Uiso 1 1 calc R . . . .
C12 C 0.67978(13) 0.16941(11) 0.69340(9) 0.0222(4) Uani 1 1 d . . . . .
H12A H 0.685313 0.226326 0.709588 0.033 Uiso 1 1 calc GR . . . .
H12B H 0.707767 0.133350 0.732361 0.033 Uiso 1 1 calc GR . . . .
H12C H 0.610271 0.155720 0.679734 0.033 Uiso 1 1 calc GR . . . .
C10 C 0.73591(12) 0.15825(10) 0.62869(9) 0.0176(3) Uani 1 1 d . . . . .
H10 H 0.807100 0.165900 0.647049 0.021 Uiso 1 1 calc R . . . .
C26 C 1.05989(12) 0.42743(11) 0.71437(10) 0.0226(4) Uani 1 1 d . . . . .
H26A H 1.054009 0.419874 0.765400 0.034 Uiso 1 1 calc GR . . . .
H26B H 1.099065 0.476427 0.708172 0.034 Uiso 1 1 calc GR . . . .
H26C H 1.092326 0.379673 0.696387 0.034 Uiso 1 1 calc GR . . . .
C11 C 0.72581(14) 0.07037(11) 0.60140(10) 0.0255(4) Uani 1 1 d . . . . .
H11A H 0.656089 0.057707 0.587383 0.038 Uiso 1 1 calc GR . . . .
H11B H 0.753142 0.032952 0.639506 0.038 Uiso 1 1 calc GR . . . .
H11C H 0.761720 0.064087 0.559788 0.038 Uiso 1 1 calc GR . . . .
C5 C 0.99927(13) 0.15438(11) 0.48126(9) 0.0212(4) Uani 1 1 d . . . . .
H5 H 0.966121 0.125581 0.514995 0.025 Uiso 1 1 calc R . . . .
C16 C 0.67220(12) 0.41321(11) 0.42965(9) 0.0217(4) Uani 1 1 d . . . . .
H16 H 0.652731 0.354375 0.430394 0.026 Uiso 1 1 calc R . . . .
C27 C 0.90362(12) 0.50887(11) 0.70277(10) 0.0218(4) Uani 1 1 d . . . . .
H27A H 0.838849 0.515844 0.674658 0.033 Uiso 1 1 calc GR . . . .
H27B H 0.942276 0.558911 0.700142 0.033 Uiso 1 1 calc GR . . . .
H27C H 0.895354 0.497669 0.752901 0.033 Uiso 1 1 calc GR . . . .
C9 C 1.02839(13) 0.27513(11) 0.41839(9) 0.0230(4) Uani 1 1 d . . . . .
H9 H 1.016631 0.331365 0.408163 0.028 Uiso 1 1 calc R . . . .
C6 C 1.06795(13) 0.11255(12) 0.44671(10) 0.0268(4) Uani 1 1 d . . . . .
H6 H 1.081473 0.056660 0.457420 0.032 Uiso 1 1 calc R . . . .
C33 C 0.41685(16) 0.54823(12) 0.84811(11) 0.0332(5) Uani 1 1 d . . . . .
H33A H 0.480999 0.548094 0.877867 0.050 Uiso 1 1 calc GR . . . .
H33B H 0.364424 0.551969 0.878975 0.050 Uiso 1 1 calc GR . . . .
H33C H 0.412865 0.595200 0.815530 0.050 Uiso 1 1 calc GR . . . .
C8 C 1.09686(14) 0.23366(13) 0.38253(10) 0.0287(4) Uani 1 1 d . . . . .
H8 H 1.129907 0.261634 0.348262 0.034 Uiso 1 1 calc R . . . .
C15 C 0.50555(13) 0.27129(11) 0.49744(10) 0.0238(4) Uani 1 1 d . . . . .
H15A H 0.509920 0.312547 0.535513 0.036 Uiso 1 1 calc GR . . . .
H15B H 0.439062 0.248081 0.490584 0.036 Uiso 1 1 calc GR . . . .
H15C H 0.519740 0.296731 0.452657 0.036 Uiso 1 1 calc GR . . . .
C14 C 0.58634(14) 0.14662(12) 0.45469(10) 0.0268(4) Uani 1 1 d . . . . .
H14A H 0.606825 0.178000 0.414692 0.040 Uiso 1 1 calc GR . . . .
H14B H 0.521542 0.122295 0.439981 0.040 Uiso 1 1 calc GR . . . .
H14C H 0.634375 0.103230 0.468357 0.040 Uiso 1 1 calc GR . . . .
C23 C 0.85583(14) 0.33749(13) 0.80675(9) 0.0279(4) Uani 1 1 d . . . . .
H23A H 0.902429 0.381370 0.822181 0.042 Uiso 1 1 calc GR . . . .
H23B H 0.848613 0.301668 0.847545 0.042 Uiso 1 1 calc GR . . . .
H23C H 0.791756 0.361194 0.788694 0.042 Uiso 1 1 calc GR . . . .
C24 C 0.99412(14) 0.24838(12) 0.77201(10) 0.0263(4) Uani 1 1 d . . . . .
H24A H 1.018757 0.221378 0.731266 0.040 Uiso 1 1 calc GR . . . .
H24B H 0.986492 0.207953 0.809385 0.040 Uiso 1 1 calc GR . . . .
H24C H 1.040969 0.290503 0.791360 0.040 Uiso 1 1 calc GR . . . .
C19 C 0.79814(13) 0.53719(10) 0.51645(9) 0.0202(3) Uani 1 1 d . . . . .
H19 H 0.858009 0.540288 0.552807 0.024 Uiso 1 1 calc R . . . .
C7 C 1.11656(14) 0.15242(12) 0.39670(10) 0.0289(4) Uani 1 1 d . . . . .
H7 H 1.163049 0.124083 0.372390 0.035 Uiso 1 1 calc R . . . .
C20 C 0.82874(15) 0.57626(12) 0.44916(10) 0.0286(4) Uani 1 1 d . . . . .
H20A H 0.872996 0.539259 0.427575 0.043 Uiso 1 1 calc GR . . . .
H20B H 0.862793 0.627890 0.461810 0.043 Uiso 1 1 calc GR . . . .
H20C H 0.770146 0.586778 0.414754 0.043 Uiso 1 1 calc GR . . . .
C17 C 0.57807(13) 0.46039(12) 0.43805(11) 0.0289(4) Uani 1 1 d . . . . .
H17A H 0.562837 0.454774 0.487399 0.043 Uiso 1 1 calc GR . . . .
H17B H 0.523542 0.438406 0.404760 0.043 Uiso 1 1 calc GR . . . .
H17C H 0.587455 0.518249 0.427373 0.043 Uiso 1 1 calc GR . . . .
B1 B 0.89571(13) 0.28270(11) 0.51292(10) 0.0152(3) Uani 1 1 d . . . . .
C39 C 0.2354(4) 0.2335(4) 0.6558(2) 0.0288(10) Uani 0.8 1 d . . P A 1
H39 H 0.185923 0.274335 0.654270 0.035 Uiso 0.8 1 calc R . P A 1
C18 C 0.70178(15) 0.42682(15) 0.35490(10) 0.0372(5) Uani 1 1 d . . . . .
H18A H 0.713558 0.485146 0.347883 0.056 Uiso 1 1 calc GR . . . .
H18B H 0.648760 0.407978 0.318698 0.056 Uiso 1 1 calc GR . . . .
H18C H 0.762021 0.396078 0.350135 0.056 Uiso 1 1 calc GR . . . .
C21 C 0.72095(14) 0.58984(11) 0.54730(11) 0.0274(4) Uani 1 1 d . . . . .
H21A H 0.665314 0.599645 0.510096 0.041 Uiso 1 1 calc GR . . . .
H21B H 0.750463 0.642174 0.563665 0.041 Uiso 1 1 calc GR . . . .
H21C H 0.697728 0.561365 0.587870 0.041 Uiso 1 1 calc GR . . . .
C40 C 0.2543(2) 0.19676(16) 0.59373(16) 0.0248(6) Uani 0.8 1 d . . P A 1
H40 H 0.218215 0.212710 0.549391 0.030 Uiso 0.8 1 calc R . P A 1
C34 C 0.32574(14) 0.41849(14) 0.81822(11) 0.0344(5) Uani 1 1 d . . . . .
H34A H 0.288209 0.404314 0.771969 0.052 Uiso 1 1 calc GR . . . .
H34B H 0.282224 0.445387 0.848596 0.052 Uiso 1 1 calc GR . . . .
H34C H 0.352989 0.368701 0.841948 0.052 Uiso 1 1 calc GR . . . .
C36 C 0.3795(3) 0.1153(2) 0.6593(2) 0.0267(7) Uani 0.8 1 d . U P A 1
H36 H 0.429235 0.074675 0.660608 0.032 Uiso 0.8 1 calc R . P A 1
C35 C 0.32600(16) 0.13607(13) 0.59467(13) 0.0239(5) Uani 0.8 1 d . . P A 1
C38 C 0.2886(2) 0.21137(16) 0.72187(15) 0.0277(5) Uani 0.8 1 d . . P A 1
H38 H 0.274434 0.236063 0.765167 0.033 Uiso 0.8 1 calc R . P A 1
C41 C 0.3418(2) 0.09229(19) 0.52725(16) 0.0350(6) Uani 0.8 1 d . . P A 1
H41A H 0.295378 0.046646 0.519364 0.053 Uiso 0.8 1 calc GR . P A 1
H41B H 0.409337 0.071357 0.531576 0.053 Uiso 0.8 1 calc GR . P A 1
H41C H 0.331029 0.130142 0.486610 0.053 Uiso 0.8 1 calc GR . P A 1
C37 C 0.36127(18) 0.15360(16) 0.72288(16) 0.0311(5) Uani 0.8 1 d . . P A 1
H37 H 0.399389 0.139487 0.766958 0.037 Uiso 0.8 1 calc R . P A 1
C41A C 0.243(2) 0.2327(17) 0.6823(12) 0.048(6) Uani 0.2 1 d . U P B 2
H41D H 0.251663 0.289420 0.667714 0.072 Uiso 0.2 1 calc GR . P B 2
H41E H 0.269080 0.226160 0.733025 0.072 Uiso 0.2 1 calc GR . P B 2
H41F H 0.172778 0.218897 0.675515 0.072 Uiso 0.2 1 calc GR . P B 2
C35A C 0.2924(7) 0.1819(5) 0.6415(5) 0.051(3) Uani 0.2 1 d . U P B 2
C40A C 0.2646(6) 0.1757(6) 0.5679(5) 0.041(4) Uani 0.2 1 d G U P B 2
H40A H 0.212785 0.208865 0.545269 0.049 Uiso 0.2 1 calc R . P B 2
C39A C 0.3126(7) 0.1211(6) 0.5276(4) 0.047(4) Uani 0.2 1 d G U P B 2
H39A H 0.293541 0.116934 0.477280 0.056 Uiso 0.2 1 calc R . P B 2
C38A C 0.3883(6) 0.0726(5) 0.5607(5) 0.049(3) Uani 0.2 1 d G . P B 2
H38A H 0.421129 0.035321 0.533119 0.059 Uiso 0.2 1 calc R . P B 2
C37A C 0.4162(6) 0.0788(5) 0.6343(5) 0.047(3) Uani 0.2 1 d G U P B 2
H37A H 0.467963 0.045639 0.656947 0.056 Uiso 0.2 1 calc R . P B 2
C36A C 0.3682(7) 0.1334(6) 0.6747(4) 0.029(3) Uani 0.2 1 d G U P B 2
H36A H 0.387208 0.137570 0.724937 0.034 Uiso 0.2 1 calc R . P B 2

loop_
_atom_site_aniso_label
_atom_site_aniso_U_11
_atom_site_aniso_U_22
_atom_site_aniso_U_33
_atom_site_aniso_U_23
_atom_site_aniso_U_13
_atom_site_aniso_U_12
Co1 0.01345(11) 0.01377(11) 0.01543(11) 0.00070(8) 0.00459(8) 0.00145(8)
P3 0.01369(19) 0.0158(2) 0.01266(19) -0.00157(15) 0.00297(15) 0.00106(15)
P1 0.01426(19) 0.0147(2) 0.01349(19) 0.00054(15) 0.00154(15) 0.00054(15)
P2 0.01549(19) 0.0160(2) 0.0173(2) 0.00404(16) 0.00466(16) 0.00277(15)
N1 0.0160(6) 0.0181(7) 0.0192(7) -0.0010(5) 0.0059(5) 0.0000(5)
N2 0.0215(7) 0.0292(8) 0.0228(8) -0.0015(6) 0.0099(6) 0.0039(6)
C3 0.0155(7) 0.0153(7) 0.0139(7) -0.0006(6) 0.0030(6) 0.0022(6)
C32 0.0196(8) 0.0176(8) 0.0196(8) -0.0012(6) 0.0036(7) -0.0021(6)
C25 0.0153(7) 0.0178(8) 0.0196(8) -0.0034(6) 0.0048(6) 0.0013(6)
C4 0.0159(7) 0.0226(8) 0.0127(7) -0.0036(6) 0.0008(6) 0.0013(6)
C28 0.0170(8) 0.0194(8) 0.0219(8) -0.0004(7) 0.0047(6) -0.0020(6)
C22 0.0217(8) 0.0262(9) 0.0148(8) 0.0016(7) 0.0035(7) 0.0011(7)
C30 0.0162(7) 0.0231(8) 0.0143(7) 0.0025(6) 0.0030(6) 0.0040(6)
C29 0.0206(8) 0.0178(8) 0.0198(8) -0.0035(6) 0.0028(7) 0.0011(6)
C13 0.0158(8) 0.0218(8) 0.0196(8) 0.0003(7) -0.0007(6) -0.0016(6)
C1 0.0182(8) 0.0207(8) 0.0135(7) -0.0013(6) 0.0016(6) 0.0028(6)
C31 0.0166(8) 0.0214(8) 0.0198(8) 0.0011(7) 0.0047(7) -0.0026(6)
C2 0.0156(7) 0.0221(8) 0.0171(8) 0.0035(6) 0.0058(6) 0.0030(6)
C12 0.0246(9) 0.0212(9) 0.0211(8) 0.0056(7) 0.0036(7) -0.0034(7)
C10 0.0191(8) 0.0146(8) 0.0183(8) 0.0022(6) -0.0004(6) -0.0005(6)
C26 0.0166(8) 0.0252(9) 0.0259(9) -0.0080(7) 0.0021(7) -0.0007(7)
C11 0.0302(10) 0.0161(9) 0.0288(10) -0.0004(7) -0.0018(8) 0.0009(7)
C5 0.0202(8) 0.0235(9) 0.0205(8) -0.0034(7) 0.0046(7) 0.0024(7)
C16 0.0185(8) 0.0254(9) 0.0210(8) 0.0041(7) 0.0013(7) 0.0027(7)
C27 0.0188(8) 0.0202(9) 0.0271(9) -0.0060(7) 0.0051(7) 0.0009(7)
C9 0.0243(9) 0.0266(9) 0.0190(8) -0.0011(7) 0.0061(7) 0.0023(7)
C6 0.0231(9) 0.0258(9) 0.0313(10) -0.0101(8) 0.0025(8) 0.0049(7)
C33 0.0386(11) 0.0309(11) 0.0332(11) -0.0044(9) 0.0163(9) 0.0100(9)
C8 0.0261(9) 0.0400(11) 0.0221(9) -0.0060(8) 0.0117(8) -0.0028(8)
C15 0.0173(8) 0.0273(9) 0.0257(9) 0.0028(7) -0.0009(7) 0.0019(7)
C14 0.0228(9) 0.0295(10) 0.0262(9) -0.0079(8) -0.0041(7) -0.0011(7)
C23 0.0304(10) 0.0393(11) 0.0150(8) -0.0015(8) 0.0070(7) 0.0065(8)
C24 0.0313(10) 0.0293(10) 0.0177(8) 0.0009(7) 0.0005(7) 0.0088(8)
C19 0.0201(8) 0.0167(8) 0.0245(9) 0.0042(7) 0.0059(7) 0.0016(6)
C7 0.0223(9) 0.0384(11) 0.0274(10) -0.0166(8) 0.0081(8) 0.0016(8)
C20 0.0310(10) 0.0245(10) 0.0316(10) 0.0101(8) 0.0085(8) -0.0013(8)
C17 0.0231(9) 0.0305(10) 0.0323(10) 0.0062(8) 0.0000(8) 0.0083(8)
B1 0.0155(8) 0.0176(9) 0.0131(8) 0.0001(7) 0.0041(7) 0.0024(7)
C39 0.0229(15) 0.0199(16) 0.043(3) 0.007(2) 0.0001(18) 0.0015(11)
C18 0.0296(10) 0.0618(15) 0.0199(9) 0.0017(9) 0.0020(8) -0.0032(10)
C21 0.0282(9) 0.0177(9) 0.0378(11) 0.0026(8) 0.0102(8) 0.0044(7)
C40 0.0215(12) 0.0179(13) 0.0335(15) 0.0029(12) -0.0019(11) -0.0023(9)
C34 0.0233(9) 0.0495(13) 0.0338(11) -0.0044(9) 0.0168(8) -0.0032(9)
C36 0.0250(10) 0.0250(11) 0.0303(10) 0.0021(8) 0.0046(8) 0.0039(8)
C35 0.0199(11) 0.0157(10) 0.0370(13) 0.0004(9) 0.0073(10) -0.0046(8)
C38 0.0285(13) 0.0229(13) 0.0324(14) 0.0033(11) 0.0061(11) -0.0032(10)
C41 0.0342(15) 0.0280(15) 0.0438(18) -0.0093(12) 0.0092(13) -0.0049(13)
C37 0.0279(13) 0.0298(13) 0.0355(15) 0.0115(11) 0.0031(11) 0.0007(10)
C41A 0.049(12) 0.030(9) 0.069(15) -0.017(12) 0.024(12) -0.013(8)
C35A 0.051(3) 0.051(3) 0.051(3) 0.0002(10) 0.0068(11) -0.0007(10)
C40A 0.038(6) 0.037(7) 0.047(7) 0.001(5) 0.009(5) -0.015(5)
C39A 0.046(4) 0.046(4) 0.047(4) 0.0003(10) 0.0059(11) -0.0006(10)
C38A 0.041(7) 0.036(7) 0.071(10) 0.007(7) 0.009(7) -0.016(6)
C37A 0.047(3) 0.047(3) 0.047(3) 0.0003(10) 0.0056(11) -0.0003(10)
C36A 0.029(6) 0.028(7) 0.028(7) -0.009(5) 0.004(5) -0.003(5)

loop_
_atom_type_symbol
_atom_type_description
_atom_type_scat_dispersion_real
_atom_type_scat_dispersion_imag
_atom_type_scat_source
C C 0.0037 0.0017 'International Tables Vol C Tables 4.2.6.8 and 6.1.1.4'
H H 0.0000 0.0000 'International Tables Vol C Tables 4.2.6.8 and 6.1.1.4'
B B 0.0015 0.0007 'International Tables Vol C Tables 4.2.6.8 and 6.1.1.4'
Co Co 0.3576 1.0111 'International Tables Vol C Tables 4.2.6.8 and 6.1.1.4'
N N 0.0070 0.0034 'International Tables Vol C Tables 4.2.6.8 and 6.1.1.4'
P P 0.1088 0.1017 'International Tables Vol C Tables 4.2.6.8 and 6.1.1.4'

loop_
_geom_angle_atom_site_label_1
_geom_angle_atom_site_label_2
_geom_angle_atom_site_label_3
_geom_angle
P3 Co1 P1 92.702(16)
P3 Co1 P2 93.842(17)
P2 Co1 P1 93.878(17)
N1 Co1 P3 120.38(4)
N1 Co1 P1 115.73(4)
N1 Co1 P2 131.36(4)
C3 P3 Co1 111.22(5)
C3 P3 C25 102.24(7)
C3 P3 C22 105.02(8)
C25 P3 Co1 114.31(5)
C25 P3 C22 106.42(8)
C22 P3 Co1 116.30(6)
C13 P1 Co1 121.92(6)
C1 P1 Co1 109.84(6)
C1 P1 C13 107.57(8)
C1 P1 C10 102.91(8)
C10 P1 Co1 113.30(5)
C10 P1 C13 99.36(8)
C2 P2 Co1 111.36(5)
C2 P2 C16 103.79(8)
C2 P2 C19 103.97(8)
C16 P2 Co1 113.48(6)
C19 P2 Co1 116.07(6)
C19 P2 C16 107.05(8)
C32 N1 Co1 123.62(11)
C32 N1 C28 114.45(14)
C28 N1 Co1 121.92(11)
C30 N2 C33 120.76(16)
C30 N2 C34 120.53(16)
C33 N2 C34 118.34(15)
P3 C3 H3A 108.3
P3 C3 H3B 108.3
H3A C3 H3B 107.4
B1 C3 P3 115.73(11)
B1 C3 H3A 108.3
B1 C3 H3B 108.3
N1 C32 H32 117.5
N1 C32 C31 124.95(16)
C31 C32 H32 117.5
P3 C25 H25 105.4
C26 C25 P3 117.41(12)
C26 C25 H25 105.4
C26 C25 C27 110.02(14)
C27 C25 P3 112.08(11)
C27 C25 H25 105.4
C5 C4 B1 120.22(15)
C9 C4 C5 114.92(15)
C9 C4 B1 124.85(15)
N1 C28 H28 117.5
N1 C28 C29 125.04(15)
C29 C28 H28 117.5
P3 C22 H22 104.2
C23 C22 P3 111.67(13)
C23 C22 H22 104.2
C24 C22 P3 118.62(12)
C24 C22 H22 104.2
C24 C22 C23 112.16(14)
N2 C30 C29 122.70(16)
N2 C30 C31 122.12(16)
C31 C30 C29 115.18(15)
C28 C29 C30 120.05(16)
C28 C29 H29 120.0
C30 C29 H29 120.0
P1 C13 H13 106.2
C15 C13 P1 113.45(12)
C15 C13 H13 106.2
C14 C13 P1 114.41(12)
C14 C13 H13 106.2
C14 C13 C15 109.60(14)
P1 C1 H1A 108.3
P1 C1 H1B 108.3
H1A C1 H1B 107.4
B1 C1 P1 116.00(11)
B1 C1 H1A 108.3
B1 C1 H1B 108.3
C32 C31 C30 120.31(15)
C32 C31 H31 119.8
C30 C31 H31 119.8
P2 C2 H2A 108.5
P2 C2 H2B 108.5
H2A C2 H2B 107.5
B1 C2 P2 114.94(11)
B1 C2 H2A 108.5
B1 C2 H2B 108.5
H12A C12 H12B 109.5
H12A C12 H12C 109.5
H12B C12 H12C 109.5
C10 C12 H12A 109.5
C10 C12 H12B 109.5
C10 C12 H12C 109.5
P1 C10 H10 106.1
C12 C10 P1 110.03(11)
C12 C10 H10 106.1
C11 C10 P1 117.59(12)
C11 C10 C12 110.25(14)
C11 C10 H10 106.1
C25 C26 H26A 109.5
C25 C26 H26B 109.5
C25 C26 H26C 109.5
H26A C26 H26B 109.5
H26A C26 H26C 109.5
H26B C26 H26C 109.5
C10 C11 H11A 109.5
C10 C11 H11B 109.5
C10 C11 H11C 109.5
H11A C11 H11B 109.5
H11A C11 H11C 109.5
H11B C11 H11C 109.5
C4 C5 H5 118.4
C6 C5 C4 123.16(17)
C6 C5 H5 118.4
P2 C16 H16 104.8
C17 C16 P2 111.10(13)
C17 C16 H16 104.8
C18 C16 P2 119.63(13)
C18 C16 H16 104.8
C18 C16 C17 110.28(16)
C25 C27 H27A 109.5
C25 C27 H27B 109.5
C25 C27 H27C 109.5
H27A C27 H27B 109.5
H27A C27 H27C 109.5
H27B C27 H27C 109.5
C4 C9 H9 118.7
C8 C9 C4 122.61(17)
C8 C9 H9 118.7
C5 C6 H6 120.1
C7 C6 C5 119.84(18)
C7 C6 H6 120.1
N2 C33 H33A 109.5
N2 C33 H33B 109.5
N2 C33 H33C 109.5
H33A C33 H33B 109.5
H33A C33 H33C 109.5
H33B C33 H33C 109.5
C9 C8 H8 119.9
C7 C8 C9 120.21(18)
C7 C8 H8 119.9
C13 C15 H15A 109.5
C13 C15 H15B 109.5
C13 C15 H15C 109.5
H15A C15 H15B 109.5
H15A C15 H15C 109.5
H15B C15 H15C 109.5
C13 C14 H14A 109.5
C13 C14 H14B 109.5
C13 C14 H14C 109.5
H14A C14 H14B 109.5
H14A C14 H14C 109.5
H14B C14 H14C 109.5
C22 C23 H23A 109.5
C22 C23 H23B 109.5
C22 C23 H23C 109.5
H23A C23 H23B 109.5
H23A C23 H23C 109.5
H23B C23 H23C 109.5
C22 C24 H24A 109.5
C22 C24 H24B 109.5
C22 C24 H24C 109.5
H24A C24 H24B 109.5
H24A C24 H24C 109.5
H24B C24 H24C 109.5
P2 C19 H19 105.0
C20 C19 P2 116.42(13)
C20 C19 H19 105.0
C20 C19 C21 110.67(15)
C21 C19 P2 113.63(12)
C21 C19 H19 105.0
C6 C7 H7 120.4
C8 C7 C6 119.24(17)
C8 C7 H7 120.4
C19 C20 H20A 109.5
C19 C20 H20B 109.5
C19 C20 H20C 109.5
H20A C20 H20B 109.5
H20A C20 H20C 109.5
H20B C20 H20C 109.5
C16 C17 H17A 109.5
C16 C17 H17B 109.5
C16 C17 H17C 109.5
H17A C17 H17B 109.5
H17A C17 H17C 109.5
H17B C17 H17C 109.5
C3 B1 C1 112.41(13)
C4 B1 C3 106.27(13)
C4 B1 C1 106.35(13)
C4 B1 C2 110.50(13)
C2 B1 C3 110.47(13)
C2 B1 C1 110.67(13)
C40 C39 H39 119.7
C40 C39 C38 120.5(4)
C38 C39 H39 119.7
C16 C18 H18A 109.5
C16 C18 H18B 109.5
C16 C18 H18C 109.5
H18A C18 H18B 109.5
H18A C18 H18C 109.5
H18B C18 H18C 109.5
C19 C21 H21A 109.5
C19 C21 H21B 109.5
C19 C21 H21C 109.5
H21A C21 H21B 109.5
H21A C21 H21C 109.5
H21B C21 H21C 109.5
C39 C40 H40 119.6
C39 C40 C35 120.8(3)
C35 C40 H40 119.6
N2 C34 H34A 109.5
N2 C34 H34B 109.5
N2 C34 H34C 109.5
H34A C34 H34B 109.5
H34A C34 H34C 109.5
H34B C34 H34C 109.5
C35 C36 H36 119.7
C35 C36 C37 120.6(3)
C37 C36 H36 119.7
C40 C35 C41 120.5(2)
C36 C35 C40 118.8(3)
C36 C35 C41 120.7(3)
C39 C38 H38 120.5
C37 C38 C39 119.0(3)
C37 C38 H38 120.5
C35 C41 H41A 109.5
C35 C41 H41B 109.5
C35 C41 H41C 109.5
H41A C41 H41B 109.5
H41A C41 H41C 109.5
H41B C41 H41C 109.5
C36 C37 H37 119.9
C38 C37 C36 120.3(3)
C38 C37 H37 119.9
H41D C41A H41E 109.5
H41D C41A H41F 109.5
H41E C41A H41F 109.5
C35A C41A H41D 109.5
C35A C41A H41E 109.5
C35A C41A H41F 109.5
C41A C35A C40A 120.6(12)
C41A C35A C36A 119.4(12)
C40A C35A C36A 120.0
C35A C40A H40A 120.0
C39A C40A C35A 120.0
C39A C40A H40A 120.0
C40A C39A H39A 120.0
C40A C39A C38A 120.0
C38A C39A H39A 120.0
C39A C38A H38A 120.0
C37A C38A C39A 120.0
C37A C38A H38A 120.0
C38A C37A H37A 120.0
C38A C37A C36A 120.0
C36A C37A H37A 120.0
C35A C36A H36A 120.0
C37A C36A C35A 120.0
C37A C36A H36A 120.0

loop_
_geom_bond_atom_site_label_1
_geom_bond_atom_site_label_2
_geom_bond_distance
Co1 P3 2.2637(5)
Co1 P1 2.2648(5)
Co1 P2 2.2643(5)
Co1 N1 2.0526(13)
P3 C3 1.8369(16)
P3 C25 1.8707(17)
P3 C22 1.8738(17)
P1 C13 1.8868(17)
P1 C1 1.8312(16)
P1 C10 1.8762(17)
P2 C2 1.8328(16)
P2 C16 1.8709(18)
P2 C19 1.8686(17)
N1 C32 1.349(2)
N1 C28 1.352(2)
N2 C30 1.351(2)
N2 C33 1.450(2)
N2 C34 1.451(2)
C3 H3A 0.9900
C3 H3B 0.9900
C3 B1 1.667(2)
C32 H32 0.9500
C32 C31 1.368(2)
C25 H25 1.0000
C25 C26 1.530(2)
C25 C27 1.531(2)
C4 C5 1.403(2)
C4 C9 1.399(2)
C4 B1 1.643(2)
C28 H28 0.9500
C28 C29 1.369(2)
C22 H22 1.0000
C22 C23 1.531(2)
C22 C24 1.529(2)
C30 C29 1.410(2)
C30 C31 1.407(2)
C29 H29 0.9500
C13 H13 1.0000
C13 C15 1.533(2)
C13 C14 1.528(2)
C1 H1A 0.9900
C1 H1B 0.9900
C1 B1 1.671(2)
C31 H31 0.9500
C2 H2A 0.9900
C2 H2B 0.9900
C2 B1 1.657(2)
C12 H12A 0.9800
C12 H12B 0.9800
C12 H12C 0.9800
C12 C10 1.529(2)
C10 H10 1.0000
C10 C11 1.528(2)
C26 H26A 0.9800
C26 H26B 0.9800
C26 H26C 0.9800
C11 H11A 0.9800
C11 H11B 0.9800
C11 H11C 0.9800
C5 H5 0.9500
C5 C6 1.389(2)
C16 H16 1.0000
C16 C17 1.528(2)
C16 C18 1.526(3)
C27 H27A 0.9800
C27 H27B 0.9800
C27 H27C 0.9800
C9 H9 0.9500
C9 C8 1.398(2)
C6 H6 0.9500
C6 C7 1.382(3)
C33 H33A 0.9800
C33 H33B 0.9800
C33 H33C 0.9800
C8 H8 0.9500
C8 C7 1.376(3)
C15 H15A 0.9800
C15 H15B 0.9800
C15 H15C 0.9800
C14 H14A 0.9800
C14 H14B 0.9800
C14 H14C 0.9800
C23 H23A 0.9800
C23 H23B 0.9800
C23 H23C 0.9800
C24 H24A 0.9800
C24 H24B 0.9800
C24 H24C 0.9800
C19 H19 1.0000
C19 C20 1.522(2)
C19 C21 1.533(2)
C7 H7 0.9500
C20 H20A 0.9800
C20 H20B 0.9800
C20 H20C 0.9800
C17 H17A 0.9800
C17 H17B 0.9800
C17 H17C 0.9800
C39 H39 0.9500
C39 C40 1.365(6)
C39 C38 1.405(5)
C18 H18A 0.9800
C18 H18B 0.9800
C18 H18C 0.9800
C21 H21A 0.9800
C21 H21B 0.9800
C21 H21C 0.9800
C40 H40 0.9500
C40 C35 1.395(3)
C34 H34A 0.9800
C34 H34B 0.9800
C34 H34C 0.9800
C36 H36 0.9500
C36 C35 1.379(4)
C36 C37 1.400(4)
C35 C41 1.495(4)
C38 H38 0.9500
C38 C37 1.371(4)
C41 H41A 0.9800
C41 H41B 0.9800
C41 H41C 0.9800
C37 H37 0.9500
C41A H41D 0.9800
C41A H41E 0.9800
C41A H41F 0.9800
C41A C35A 1.37(3)
C35A C40A 1.3900
C35A C36A 1.3900
C40A H40A 0.9500
C40A C39A 1.3900
C39A H39A 0.9500
C39A C38A 1.3900
C38A H38A 0.9500
C38A C37A 1.3900
C37A H37A 0.9500
C37A C36A 1.3900
C36A H36A 0.9500
